data_7207127
loop_
_publ_author_name
'Wang, Ya-Li'
'Zhou, Na'
'Ma, Yue'
'Qin, Zi-Xuan'
'Wang, Qing-Lun'
'Li, Li-Cun'
'Cheng, Peng'
'Liao, Dai-Zheng'

_publ_section_title
;
 Linear chain and mononuclear tri-spin compounds based on the
 lanthanide-nitronyl nitroxide radicals: structural design and magnetic
 properties
;
_journal_issue 1
_journal_name_full CrystEngComm
_journal_page_first 235
_journal_paper_doi 10.1039/c1ce06016c
_journal_volume 14
_journal_year 2012
_chemical_formula_sum 'C30 H24 Ce F18 N2 O9'
_chemical_formula_weight 1038.63
_chemical_name_systematic
;
?
;
_space_group_IT_number 14
_symmetry_cell_setting monoclinic
_symmetry_space_group_name_Hall '-P 2ybc'
_symmetry_space_group_name_H-M 'P 1 21/c 1'
_atom_sites_solution_hydrogens geom
_atom_sites_solution_primary direct
_atom_sites_solution_secondary difmap
_audit_creation_method SHELXL-97
_cell_angle_alpha 90.00
_cell_angle_beta 116.581(17)
_cell_angle_gamma 90.00
_cell_formula_units_Z 4
_cell_length_a 10.953(5)
_cell_length_b 17.082(8)
_cell_length_c 23.293(9)
_cell_measurement_reflns_used 18888
_cell_measurement_temperature 113(2)
_cell_measurement_theta_max 33.1
_cell_measurement_theta_min 1.5
_cell_volume 3897(3)
_computing_cell_refinement 'Bruker XSCANS'
_computing_data_collection 'Bruker XSCANS'
_computing_data_reduction 'Bruker SHELXTL'
_computing_molecular_graphics 'Bruker SHELXTL'
_computing_publication_material 'Bruker SHELXTL'
_computing_structure_refinement 'SHELXL-97 (Sheldrick, 1997)'
_computing_structure_solution 'SHELXS-97 (Sheldrick, 1990)'
_diffrn_ambient_temperature 113(2)
_diffrn_measured_fraction_theta_full 1.000
_diffrn_measured_fraction_theta_max 1.000
_diffrn_measurement_device_type 'Bruker P4'
_diffrn_measurement_method '\w scans'
_diffrn_radiation_monochromator graphite
_diffrn_radiation_source 'fine-focus sealed tube'
_diffrn_radiation_type MoK\a
_diffrn_radiation_wavelength 0.71073
_diffrn_reflns_av_R_equivalents 0.0481
_diffrn_reflns_av_sigmaI/netI 0.0312
_diffrn_reflns_limit_h_max 12
_diffrn_reflns_limit_h_min -13
_diffrn_reflns_limit_k_max 20
_diffrn_reflns_limit_k_min -20
_diffrn_reflns_limit_l_max 27
_diffrn_reflns_limit_l_min -27
_diffrn_reflns_number 35785
_diffrn_reflns_theta_full 25.01
_diffrn_reflns_theta_max 25.01
_diffrn_reflns_theta_min 1.54
_exptl_absorpt_coefficient_mu 1.305
_exptl_absorpt_correction_T_max 1.000
_exptl_absorpt_correction_T_min 0.745
_exptl_absorpt_correction_type multi-scan
_exptl_crystal_colour blue
_exptl_crystal_density_diffrn 1.770
_exptl_crystal_density_method 'not measured'
_exptl_crystal_description Prism
_exptl_crystal_F_000 2040
_exptl_crystal_size_max 0.20
_exptl_crystal_size_mid 0.20
_exptl_crystal_size_min 0.20
_refine_diff_density_max 1.440
_refine_diff_density_min -0.809
_refine_diff_density_rms 0.095
_refine_ls_extinction_method none
_refine_ls_goodness_of_fit_ref 1.045
_refine_ls_hydrogen_treatment constr
_refine_ls_matrix_type full
_refine_ls_number_parameters 546
_refine_ls_number_reflns 6852
_refine_ls_number_restraints 0
_refine_ls_restrained_S_all 1.045
_refine_ls_R_factor_all 0.0366
_refine_ls_R_factor_gt 0.0344
_refine_ls_shift/su_max 0.002
_refine_ls_shift/su_mean 0.000
_refine_ls_structure_factor_coef Fsqd
_refine_ls_weighting_details 'calc w=1/[\s^2^(Fo^2^)+(0.0392P)^2^+7.3319P] where P=(Fo^2^+2Fc^2^)/3'
_refine_ls_weighting_scheme calc
_refine_ls_wR_factor_gt 0.0815
_refine_ls_wR_factor_ref 0.0830
_reflns_number_gt 6497
_reflns_number_total 6852
_reflns_threshold_expression >2sigma(I)
_cod_data_source_file c1ce06016c.txt
_cod_data_source_block shelx
_cod_depositor_comments
;
The following automatic conversions were performed:

'_exptl_absorpt_correction_type' value 'Multi-scan' changed to
'multi-scan' according to
/home/saulius/struct/CIF-dictionaries/cif_core.dic dictionary named
'cif_core.dic' version 2.4.1 from 2010-06-29.

Automatic conversion script
Id: cif_fix_values 1715 2011-07-08 13:25:40Z adriana 
;
_cod_original_sg_symbol_H-M P21/c
_cod_database_code 7207127

loop_
_symmetry_equiv_pos_as_xyz
'x, y, z'
'-x, y+1/2, -z+1/2'
'-x, -y, -z'
'x, -y-1/2, z-1/2'

loop_
_atom_site_label
_atom_site_type_symbol
_atom_site_fract_x
_atom_site_fract_y
_atom_site_fract_z
_atom_site_U_iso_or_equiv
_atom_site_adp_type
_atom_site_occupancy
_atom_site_symmetry_multiplicity
_atom_site_calc_flag
_atom_site_refinement_flags
Ce1 Ce 0.521125(16) 0.351339(10) 0.241382(7) 0.01572(7) Uani 1 1 d .
O7 O 0.7528(2) 0.38100(13) 0.32061(10) 0.0219(5) Uani 1 1 d .
O4 O 0.3743(2) 0.32115(13) 0.12757(10) 0.0224(5) Uani 1 1 d .
O1 O 0.4245(2) 0.47778(12) 0.18678(10) 0.0212(5) Uani 1 1 d .
N2 N 0.6390(3) 0.15574(14) 0.26595(13) 0.0196(6) Uani 1 1 d .
O8 O 0.5170(2) 0.44348(13) 0.32157(10) 0.0228(5) Uani 1 1 d .
N1 N 0.3754(3) 0.54174(15) 0.19690(12) 0.0199(6) Uani 1 1 d .
O3 O 0.6375(2) 0.38460(13) 0.17480(10) 0.0215(5) Uani 1 1 d .
O2 O 0.6072(2) 0.22108(12) 0.23487(11) 0.0217(5) Uani 1 1 d .
C28 C 0.6660(3) 0.64856(18) 0.32406(16) 0.0214(7) Uani 1 1 d .
H28 H 0.6161 0.6736 0.3421 0.026 Uiso 1 1 calc R
O5 O 0.2974(2) 0.32853(14) 0.23503(11) 0.0279(5) Uani 1 1 d .
O6 O 0.5408(2) 0.27185(14) 0.33482(11) 0.0286(5) Uani 1 1 d .
C10 C 0.3692(3) 0.34479(19) 0.07562(15) 0.0237(7) Uani 1 1 d .
C13 C 0.6038(3) 0.46852(19) 0.37465(15) 0.0232(7) Uani 1 1 d .
C22 C 0.4500(3) 0.60180(18) 0.23420(15) 0.0191(6) Uani 1 1 d .
C15 C 0.8077(3) 0.41597(19) 0.37301(15) 0.0228(7) Uani 1 1 d .
C23 C 0.5976(3) 0.60683(18) 0.26654(15) 0.0192(6) Uani 1 1 d .
C12 C 0.5969(3) 0.39790(18) 0.11622(15) 0.0207(7) Uani 1 1 d .
C27 C 0.8065(3) 0.65280(19) 0.35408(16) 0.0250(7) Uani 1 1 d .
H27 H 0.8510 0.6806 0.3922 0.030 Uiso 1 1 calc R
O9 O 1.0189(2) 0.61528(16) 0.35289(12) 0.0347(6) Uani 1 1 d .
C16 C 0.7856(3) 0.13083(19) 0.30095(17) 0.0246(7) Uani 1 1 d .
C24 C 0.6741(3) 0.57035(19) 0.23980(16) 0.0231(7) Uani 1 1 d .
H24 H 0.6300 0.5432 0.2013 0.028 Uiso 1 1 calc R
F2 F 0.4623(2) 0.57267(13) 0.37473(10) 0.0411(5) Uani 1 1 d .
F16 F 0.5046(3) 0.14248(15) 0.41926(13) 0.0656(8) Uani 1 1 d .
C29 C 1.0973(4) 0.6467(2) 0.41624(18) 0.0354(9) Uani 1 1 d .
H29A H 1.0676 0.6242 0.4461 0.042 Uiso 1 1 calc R
H29B H 1.0866 0.7031 0.4160 0.042 Uiso 1 1 calc R
C19 C 0.2271(3) 0.5602(2) 0.15939(17) 0.0280(8) Uani 1 1 d .
C25 C 0.8139(3) 0.5743(2) 0.26993(17) 0.0275(7) Uani 1 1 d .
H25 H 0.8641 0.5494 0.2519 0.033 Uiso 1 1 calc R
F1 F 0.6355(2) 0.54903(17) 0.46469(11) 0.0557(7) Uani 1 1 d .
F18 F 0.6602(3) 0.23067(15) 0.45560(11) 0.0521(6) Uani 1 1 d .
F10 F 0.2257(3) 0.3511(2) -0.03769(12) 0.0831(12) Uani 1 1 d .
C26 C 0.8815(3) 0.6155(2) 0.32733(16) 0.0250(7) Uani 1 1 d .
F4 F 1.0225(2) 0.46763(16) 0.44674(13) 0.0599(8) Uani 1 1 d .
C1 C 0.5429(4) 0.5157(2) 0.41161(17) 0.0333(8) Uani 1 1 d .
C9 C 0.2500(4) 0.3039(2) 0.27123(18) 0.0320(8) Uani 1 1 d .
F14 F 0.0323(2) 0.30633(18) 0.18170(15) 0.0634(8) Uani 1 1 d .
C14 C 0.7441(3) 0.4583(2) 0.40313(15) 0.0269(7) Uani 1 1 d .
H14 H 0.7970 0.4803 0.4432 0.032 Uiso 1 1 calc R
F3 F 0.4674(3) 0.46957(15) 0.42841(13) 0.0547(7) Uani 1 1 d .
F11 F 0.1308(3) 0.3443(3) 0.02477(15) 0.1133(17) Uani 1 1 d .
C11 C 0.4685(3) 0.3839(2) 0.06574(15) 0.0248(7) Uani 1 1 d .
H11 H 0.4493 0.4012 0.0247 0.030 Uiso 1 1 calc R
F9 F 0.6562(3) 0.4662(2) 0.04330(15) 0.0895(12) Uani 1 1 d .
C3 C 0.7049(4) 0.4322(2) 0.09885(16) 0.0324(8) Uani 1 1 d .
F6 F 0.9941(3) 0.34618(18) 0.44646(19) 0.0925(13) Uani 1 1 d .
C2 C 0.9629(4) 0.4083(2) 0.40872(17) 0.0346(9) Uani 1 1 d .
C17 C 0.8702(3) 0.1986(2) 0.34168(18) 0.0322(8) Uani 1 1 d .
H17A H 0.8703 0.2405 0.3142 0.048 Uiso 1 1 calc R
H17B H 0.9621 0.1813 0.3676 0.048 Uiso 1 1 calc R
H17C H 0.8315 0.2168 0.3690 0.048 Uiso 1 1 calc R
C7 C 0.4613(4) 0.2586(2) 0.35885(17) 0.0312(8) Uani 1 1 d .
F5 F 1.0168(3) 0.3981(3) 0.37101(15) 0.1144(18) Uani 1 1 d .
C20 C 0.2064(4) 0.5811(3) 0.09166(18) 0.0451(10) Uani 1 1 d .
H20A H 0.2574 0.6275 0.0934 0.068 Uiso 1 1 calc R
H20B H 0.1111 0.5903 0.0645 0.068 Uiso 1 1 calc R
H20C H 0.2375 0.5387 0.0746 0.068 Uiso 1 1 calc R
F13 F 0.0654(3) 0.38292(19) 0.25913(15) 0.0651(8) Uani 1 1 d .
F17 F 0.4740(3) 0.24712(19) 0.46351(13) 0.0695(8) Uani 1 1 d .
C30 C 1.2438(4) 0.6256(3) 0.4352(2) 0.0516(12) Uani 1 1 d .
H30A H 1.2511 0.5701 0.4311 0.077 Uiso 1 1 calc R
H30B H 1.2995 0.6409 0.4789 0.077 Uiso 1 1 calc R
H30C H 1.2743 0.6523 0.4077 0.077 Uiso 1 1 calc R
C18 C 0.8294(4) 0.1087(3) 0.2499(2) 0.0397(9) Uani 1 1 d .
H18A H 0.7758 0.0653 0.2255 0.060 Uiso 1 1 calc R
H18B H 0.9242 0.0944 0.2701 0.060 Uiso 1 1 calc R
H18C H 0.8162 0.1525 0.2220 0.060 Uiso 1 1 calc R
C4 C 0.2355(4) 0.3252(3) 0.01706(18) 0.0425(10) Uani 1 1 d .
F7 F 0.7937(4) 0.4735(3) 0.14275(15) 0.1143(17) Uani 1 1 d .
C8 C 0.3221(4) 0.2717(2) 0.33185(19) 0.0399(9) Uani 1 1 d .
H8 H 0.2751 0.2585 0.3552 0.048 Uiso 1 1 calc R
F8 F 0.7758(4) 0.3743(2) 0.0901(2) 0.1021(13) Uani 1 1 d .
C6 C 0.5268(5) 0.2197(3) 0.4255(2) 0.0459(11) Uani 1 1 d .
C21 C 0.1431(4) 0.4894(2) 0.1571(3) 0.0522(12) Uani 1 1 d .
H21A H 0.1621 0.4479 0.1346 0.078 Uiso 1 1 calc R
H21B H 0.0479 0.5026 0.1353 0.078 Uiso 1 1 calc R
H21C H 0.1657 0.4728 0.2001 0.078 Uiso 1 1 calc R
F15 F 0.0429(3) 0.2604(2) 0.2689(2) 0.1049(14) Uani 1 1 d .
F12 F 0.2253(4) 0.2479(2) 0.00914(16) 0.0970(13) Uani 1 1 d .
C5 C 0.0956(4) 0.3132(3) 0.2449(2) 0.0495(11) Uani 1 1 d .

loop_
_atom_site_aniso_label
_atom_site_aniso_U_11
_atom_site_aniso_U_22
_atom_site_aniso_U_33
_atom_site_aniso_U_23
_atom_site_aniso_U_13
_atom_site_aniso_U_12
Ce1 0.01722(11) 0.01620(11) 0.01300(10) 0.00062(6) 0.00609(7) -0.00024(6)
O7 0.0226(11) 0.0240(11) 0.0170(11) -0.0037(9) 0.0071(9) -0.0011(10)
O4 0.0249(12) 0.0230(11) 0.0178(11) -0.0006(9) 0.0081(9) -0.0049(10)
O1 0.0234(11) 0.0151(11) 0.0225(11) -0.0007(9) 0.0079(9) 0.0018(9)
N2 0.0188(14) 0.0153(13) 0.0232(14) -0.0011(10) 0.0081(11) -0.0003(10)
O8 0.0246(11) 0.0267(12) 0.0168(11) -0.0019(9) 0.0091(9) 0.0028(10)
N1 0.0197(13) 0.0156(13) 0.0222(14) 0.0014(11) 0.0073(11) 0.0008(11)
O3 0.0214(11) 0.0266(12) 0.0158(11) -0.0006(9) 0.0075(9) -0.0004(10)
O2 0.0233(11) 0.0139(11) 0.0271(12) 0.0012(9) 0.0106(10) -0.0008(9)
C28 0.0226(16) 0.0184(16) 0.0229(17) 0.0009(12) 0.0098(14) 0.0030(13)
O5 0.0242(12) 0.0334(13) 0.0277(13) 0.0025(10) 0.0129(10) -0.0026(10)
O6 0.0351(13) 0.0282(13) 0.0247(12) 0.0061(10) 0.0153(11) 0.0005(11)
C10 0.0262(17) 0.0241(17) 0.0155(16) -0.0037(13) 0.0046(14) -0.0009(14)
C13 0.0333(18) 0.0227(16) 0.0153(16) 0.0008(13) 0.0122(14) 0.0046(14)
C22 0.0191(15) 0.0170(16) 0.0199(15) 0.0032(12) 0.0076(13) -0.0002(12)
C15 0.0247(17) 0.0239(16) 0.0167(16) -0.0005(13) 0.0065(13) -0.0020(14)
C23 0.0196(15) 0.0160(15) 0.0206(16) 0.0032(12) 0.0079(13) 0.0019(12)
C12 0.0252(16) 0.0179(16) 0.0202(16) -0.0020(12) 0.0113(14) 0.0016(13)
C27 0.0247(17) 0.0246(17) 0.0207(17) -0.0048(13) 0.0057(14) 0.0005(14)
O9 0.0183(12) 0.0499(16) 0.0320(14) -0.0132(12) 0.0077(11) -0.0006(11)
C16 0.0149(15) 0.0208(16) 0.0345(19) -0.0006(14) 0.0079(14) 0.0019(13)
C24 0.0244(17) 0.0224(16) 0.0216(16) -0.0033(13) 0.0097(14) -0.0027(14)
F2 0.0443(13) 0.0450(13) 0.0383(12) 0.0011(10) 0.0225(11) 0.0201(11)
F16 0.094(2) 0.0406(15) 0.0525(17) 0.0226(12) 0.0238(16) -0.0061(14)
C29 0.0210(18) 0.045(2) 0.032(2) -0.0127(17) 0.0043(16) -0.0004(16)
C19 0.0163(16) 0.0223(17) 0.0357(19) 0.0007(15) 0.0031(14) 0.0029(13)
C25 0.0236(17) 0.0321(19) 0.0295(18) -0.0084(15) 0.0143(15) -0.0021(15)
F1 0.0472(14) 0.0770(18) 0.0337(13) -0.0285(12) 0.0100(11) 0.0146(13)
F18 0.0690(18) 0.0540(15) 0.0250(12) 0.0084(11) 0.0135(12) 0.0047(13)
F10 0.0587(18) 0.146(3) 0.0192(13) 0.0153(15) -0.0055(12) -0.0456(19)
C26 0.0188(16) 0.0269(17) 0.0280(18) -0.0003(14) 0.0093(14) -0.0004(14)
F4 0.0285(12) 0.0659(17) 0.0652(17) -0.0365(14) 0.0028(12) -0.0058(12)
C1 0.036(2) 0.042(2) 0.0229(18) -0.0037(16) 0.0141(16) 0.0067(17)
C9 0.0323(19) 0.0300(19) 0.041(2) -0.0030(16) 0.0225(17) -0.0077(16)
F14 0.0255(12) 0.080(2) 0.074(2) -0.0173(16) 0.0130(13) -0.0071(13)
C14 0.0270(17) 0.0322(19) 0.0160(16) -0.0057(14) 0.0047(14) 0.0027(15)
F3 0.0734(17) 0.0588(16) 0.0593(16) -0.0014(13) 0.0542(15) 0.0021(14)
F11 0.0227(14) 0.253(6) 0.0456(18) -0.028(2) -0.0018(13) 0.012(2)
C11 0.0296(18) 0.0283(18) 0.0146(15) 0.0009(13) 0.0083(14) -0.0036(15)
F9 0.0527(17) 0.147(3) 0.0634(19) 0.055(2) 0.0213(15) -0.0227(19)
C3 0.0280(18) 0.052(2) 0.0201(17) -0.0009(16) 0.0136(15) -0.0037(18)
F6 0.0418(17) 0.064(2) 0.118(3) 0.0231(19) -0.0123(18) 0.0194(14)
C2 0.0257(18) 0.041(2) 0.0249(18) -0.0140(17) 0.0009(15) 0.0027(16)
C17 0.0219(17) 0.0251(18) 0.040(2) -0.0016(16) 0.0048(16) -0.0041(14)
C7 0.050(2) 0.0238(18) 0.0251(18) 0.0027(14) 0.0216(17) -0.0023(16)
F5 0.0213(13) 0.260(5) 0.0600(19) -0.082(3) 0.0165(13) -0.013(2)
C20 0.036(2) 0.055(3) 0.029(2) -0.0033(19) 0.0008(17) 0.014(2)
F13 0.0506(16) 0.083(2) 0.0768(19) -0.0034(17) 0.0417(15) 0.0191(16)
F17 0.094(2) 0.092(2) 0.0409(15) 0.0144(14) 0.0464(16) 0.0079(18)
C30 0.0215(19) 0.076(3) 0.043(2) -0.018(2) 0.0018(18) 0.004(2)
C18 0.0285(19) 0.051(3) 0.043(2) -0.0037(19) 0.0195(18) 0.0059(18)
C4 0.034(2) 0.066(3) 0.0201(19) -0.0048(19) 0.0054(16) -0.020(2)
F7 0.116(3) 0.194(4) 0.065(2) -0.072(2) 0.069(2) -0.125(3)
C8 0.050(2) 0.043(2) 0.042(2) 0.0084(18) 0.035(2) -0.0028(19)
F8 0.090(3) 0.100(3) 0.169(4) 0.016(3) 0.105(3) 0.017(2)
C6 0.067(3) 0.041(2) 0.034(2) 0.0093(18) 0.027(2) 0.001(2)
C21 0.029(2) 0.027(2) 0.097(4) -0.009(2) 0.025(2) -0.0042(17)
F15 0.0506(18) 0.120(3) 0.160(4) 0.069(3) 0.061(2) -0.0037(19)
F12 0.098(3) 0.087(2) 0.063(2) -0.0231(18) -0.0014(18) -0.059(2)
C5 0.034(2) 0.056(3) 0.068(3) 0.011(2) 0.030(2) -0.004(2)

loop_
_atom_type_symbol
_atom_type_description
_atom_type_scat_dispersion_real
_atom_type_scat_dispersion_imag
_atom_type_scat_source
C C 0.0033 0.0016 'International Tables Vol C Tables 4.2.6.8 and 6.1.1.4'
H H 0.0000 0.0000 'International Tables Vol C Tables 4.2.6.8 and 6.1.1.4'
Ce Ce -0.2486 2.6331 'International Tables Vol C Tables 4.2.6.8 and 6.1.1.4'
F F 0.0171 0.0103 'International Tables Vol C Tables 4.2.6.8 and 6.1.1.4'
N N 0.0061 0.0033 'International Tables Vol C Tables 4.2.6.8 and 6.1.1.4'
O O 0.0106 0.0060 'International Tables Vol C Tables 4.2.6.8 and 6.1.1.4'

loop_
_geom_angle_atom_site_label_1
_geom_angle_atom_site_label_2
_geom_angle_atom_site_label_3
_geom_angle
_geom_angle_site_symmetry_1
_geom_angle_site_symmetry_3
O5 Ce1 O7 139.86(8) . .
O5 Ce1 O2 104.92(8) . .
O7 Ce1 O2 86.35(8) . .
O5 Ce1 O8 77.71(8) . .
O7 Ce1 O8 69.97(8) . .
O2 Ce1 O8 140.14(7) . .
O5 Ce1 O4 75.21(8) . .
O7 Ce1 O4 144.88(7) . .
O2 Ce1 O4 80.04(8) . .
O8 Ce1 O4 136.62(8) . .
O5 Ce1 O3 142.22(8) . .
O7 Ce1 O3 76.85(8) . .
O2 Ce1 O3 81.32(8) . .
O8 Ce1 O3 121.26(8) . .
O4 Ce1 O3 69.20(8) . .
O5 Ce1 O1 85.47(8) . .
O7 Ce1 O1 105.53(8) . .
O2 Ce1 O1 147.62(7) . .
O8 Ce1 O1 71.61(8) . .
O4 Ce1 O1 73.03(7) . .
O3 Ce1 O1 72.61(7) . .
O5 Ce1 O6 69.81(8) . .
O7 Ce1 O6 78.32(8) . .
O2 Ce1 O6 70.95(8) . .
O8 Ce1 O6 73.09(8) . .
O4 Ce1 O6 125.85(8) . .
O3 Ce1 O6 143.64(8) . .
O1 Ce1 O6 140.34(7) . .
C15 O7 Ce1 136.6(2) . .
C10 O4 Ce1 134.2(2) . .
N1 O1 Ce1 139.55(18) . .
O2 N2 C22 125.4(3) . 2_645
O2 N2 C16 120.3(2) . .
C22 N2 C16 114.0(3) 2_645 .
C13 O8 Ce1 134.9(2) . .
O1 N1 C22 125.4(3) . .
O1 N1 C19 120.5(3) . .
C22 N1 C19 113.6(3) . .
C12 O3 Ce1 133.9(2) . .
N2 O2 Ce1 140.03(19) . .
C27 C28 C23 120.7(3) . .
C27 C28 H28 119.7 . .
C23 C28 H28 119.7 . .
C9 O5 Ce1 137.0(2) . .
C7 O6 Ce1 133.3(2) . .
O4 C10 C11 128.3(3) . .
O4 C10 C4 113.7(3) . .
C11 C10 C4 118.0(3) . .
O8 C13 C14 128.3(3) . .
O8 C13 C1 114.0(3) . .
C14 C13 C1 117.7(3) . .
N2 C22 N1 106.8(3) 2_655 .
N2 C22 C23 127.0(3) 2_655 .
N1 C22 C23 126.2(3) . .
O7 C15 C14 127.7(3) . .
O7 C15 C2 115.1(3) . .
C14 C15 C2 117.1(3) . .
C24 C23 C28 118.9(3) . .
C24 C23 C22 119.7(3) . .
C28 C23 C22 121.5(3) . .
O3 C12 C11 128.4(3) . .
O3 C12 C3 114.7(3) . .
C11 C12 C3 116.8(3) . .
C28 C27 C26 119.9(3) . .
C28 C27 H27 120.0 . .
C26 C27 H27 120.0 . .
C26 O9 C29 119.2(3) . .
N2 C16 C18 106.4(3) . .
N2 C16 C17 109.2(3) . .
C18 C16 C17 111.1(3) . .
N2 C16 C19 100.6(2) . 2_645
C18 C16 C19 114.5(3) . 2_645
C17 C16 C19 114.2(3) . 2_645
C25 C24 C23 120.4(3) . .
C25 C24 H24 119.8 . .
C23 C24 H24 119.8 . .
O9 C29 C30 106.3(3) . .
O9 C29 H29A 110.5 . .
C30 C29 H29A 110.5 . .
O9 C29 H29B 110.5 . .
C30 C29 H29B 110.5 . .
H29A C29 H29B 108.7 . .
N1 C19 C21 109.8(3) . .
N1 C19 C20 105.9(3) . .
C21 C19 C20 110.2(3) . .
N1 C19 C16 100.3(2) . 2_655
C21 C19 C16 115.2(3) . 2_655
C20 C19 C16 114.6(3) . 2_655
C24 C25 C26 120.5(3) . .
C24 C25 H25 119.7 . .
C26 C25 H25 119.7 . .
O9 C26 C27 124.9(3) . .
O9 C26 C25 115.5(3) . .
C27 C26 C25 119.6(3) . .
F3 C1 F1 107.4(3) . .
F3 C1 F2 107.6(3) . .
F1 C1 F2 107.3(3) . .
F3 C1 C13 109.8(3) . .
F1 C1 C13 114.0(3) . .
F2 C1 C13 110.5(3) . .
O5 C9 C8 127.2(4) . .
O5 C9 C5 114.6(3) . .
C8 C9 C5 118.2(3) . .
C13 C14 C15 121.5(3) . .
C13 C14 H14 119.3 . .
C15 C14 H14 119.3 . .
C10 C11 C12 121.0(3) . .
C10 C11 H11 119.5 . .
C12 C11 H11 119.5 . .
F7 C3 F9 112.5(4) . .
F7 C3 F8 104.4(4) . .
F9 C3 F8 100.9(4) . .
F7 C3 C12 113.9(3) . .
F9 C3 C12 114.5(3) . .
F8 C3 C12 109.2(3) . .
F5 C2 F4 109.2(4) . .
F5 C2 F6 106.7(4) . .
F4 C2 F6 105.6(3) . .
F5 C2 C15 112.5(3) . .
F4 C2 C15 113.4(3) . .
F6 C2 C15 108.9(3) . .
C16 C17 H17A 109.5 . .
C16 C17 H17B 109.5 . .
H17A C17 H17B 109.5 . .
C16 C17 H17C 109.5 . .
H17A C17 H17C 109.5 . .
H17B C17 H17C 109.5 . .
O6 C7 C8 127.9(3) . .
O6 C7 C6 115.3(4) . .
C8 C7 C6 116.8(3) . .
C19 C20 H20A 109.5 . .
C19 C20 H20B 109.5 . .
H20A C20 H20B 109.5 . .
C19 C20 H20C 109.5 . .
H20A C20 H20C 109.5 . .
H20B C20 H20C 109.5 . .
C29 C30 H30A 109.5 . .
C29 C30 H30B 109.5 . .
H30A C30 H30B 109.5 . .
C29 C30 H30C 109.5 . .
H30A C30 H30C 109.5 . .
H30B C30 H30C 109.5 . .
C16 C18 H18A 109.5 . .
C16 C18 H18B 109.5 . .
H18A C18 H18B 109.5 . .
C16 C18 H18C 109.5 . .
H18A C18 H18C 109.5 . .
H18B C18 H18C 109.5 . .
F11 C4 F10 111.3(4) . .
F11 C4 F12 104.3(4) . .
F10 C4 F12 103.6(4) . .
F11 C4 C10 112.4(3) . .
F10 C4 C10 115.1(3) . .
F12 C4 C10 109.2(4) . .
C7 C8 C9 122.5(3) . .
C7 C8 H8 118.8 . .
C9 C8 H8 118.8 . .
F18 C6 F16 107.6(4) . .
F18 C6 F17 107.5(4) . .
F16 C6 F17 107.7(4) . .
F18 C6 C7 112.4(3) . .
F16 C6 C7 109.7(3) . .
F17 C6 C7 111.8(4) . .
C19 C21 H21A 109.5 . .
C19 C21 H21B 109.5 . .
H21A C21 H21B 109.5 . .
C19 C21 H21C 109.5 . .
H21A C21 H21C 109.5 . .
H21B C21 H21C 109.5 . .
F13 C5 F15 107.7(4) . .
F13 C5 F14 107.1(4) . .
F15 C5 F14 107.5(4) . .
F13 C5 C9 110.5(4) . .
F15 C5 C9 111.9(4) . .
F14 C5 C9 111.8(4) . .

loop_
_geom_bond_atom_site_label_1
_geom_bond_atom_site_label_2
_geom_bond_distance
_geom_bond_site_symmetry_2
Ce1 O5 2.420(3) .
Ce1 O7 2.431(2) .
Ce1 O2 2.448(2) .
Ce1 O8 2.458(2) .
Ce1 O4 2.463(2) .
Ce1 O3 2.475(2) .
Ce1 O1 2.490(2) .
Ce1 O6 2.492(2) .
O7 C15 1.246(4) .
O4 C10 1.253(4) .
O1 N1 1.285(3) .
N2 O2 1.291(3) .
N2 C22 1.340(4) 2_645
N2 C16 1.500(4) .
O8 C13 1.250(4) .
N1 C22 1.356(4) .
N1 C19 1.493(4) .
O3 C12 1.252(4) .
C28 C27 1.378(5) .
C28 C23 1.402(5) .
C28 H28 0.9300 .
O5 C9 1.244(4) .
O6 C7 1.248(4) .
C10 C11 1.381(5) .
C10 C4 1.527(5) .
C13 C14 1.386(5) .
C13 C1 1.533(5) .
C22 N2 1.340(4) 2_655
C22 C23 1.449(5) .
C15 C14 1.392(5) .
C15 C2 1.528(5) .
C23 C24 1.395(5) .
C12 C11 1.392(5) .
C12 C3 1.528(5) .
C27 C26 1.388(5) .
C27 H27 0.9300 .
O9 C26 1.348(4) .
O9 C29 1.439(4) .
C16 C18 1.515(5) .
C16 C17 1.520(5) .
C16 C19 1.564(5) 2_645
C24 C25 1.372(5) .
C24 H24 0.9300 .
F2 C1 1.336(4) .
F16 C6 1.337(5) .
C29 C30 1.506(5) .
C29 H29A 0.9700 .
C29 H29B 0.9700 .
C19 C21 1.505(5) .
C19 C20 1.532(5) .
C19 C16 1.564(5) 2_655
C25 C26 1.395(5) .
C25 H25 0.9300 .
F1 C1 1.326(4) .
F18 C6 1.321(5) .
F10 C4 1.309(5) .
F4 C2 1.311(4) .
C1 F3 1.322(5) .
C9 C8 1.386(6) .
C9 C5 1.528(6) .
F14 C5 1.322(6) .
C14 H14 0.9300 .
F11 C4 1.279(5) .
C11 H11 0.9300 .
F9 C3 1.295(4) .
C3 F7 1.264(4) .
C3 F8 1.328(5) .
F6 C2 1.322(5) .
C2 F5 1.270(5) .
C17 H17A 0.9600 .
C17 H17B 0.9600 .
C17 H17C 0.9600 .
C7 C8 1.383(6) .
C7 C6 1.539(5) .
C20 H20A 0.9600 .
C20 H20B 0.9600 .
C20 H20C 0.9600 .
F13 C5 1.317(6) .
F17 C6 1.341(5) .
C30 H30A 0.9600 .
C30 H30B 0.9600 .
C30 H30C 0.9600 .
C18 H18A 0.9600 .
C18 H18B 0.9600 .
C18 H18C 0.9600 .
C4 F12 1.330(6) .
C8 H8 0.9300 .
C21 H21A 0.9600 .
C21 H21B 0.9600 .
C21 H21C 0.9600 .
F15 C5 1.322(5) .

loop_
_geom_torsion_atom_site_label_1
_geom_torsion_atom_site_label_2
_geom_torsion_atom_site_label_3
_geom_torsion_atom_site_label_4
_geom_torsion
_geom_torsion_site_symmetry_1
_geom_torsion_site_symmetry_4
O5 Ce1 O7 C15 -29.4(4) . .
O2 Ce1 O7 C15 -138.3(3) . .
O8 Ce1 O7 C15 9.0(3) . .
O4 Ce1 O7 C15 154.7(3) . .
O3 Ce1 O7 C15 139.7(3) . .
O1 Ce1 O7 C15 72.3(3) . .
O6 Ce1 O7 C15 -67.0(3) . .
O5 Ce1 O4 C10 144.6(3) . .
O7 Ce1 O4 C10 -38.1(3) . .
O2 Ce1 O4 C10 -106.9(3) . .
O8 Ce1 O4 C10 91.5(3) . .
O3 Ce1 O4 C10 -22.5(3) . .
O1 Ce1 O4 C10 54.9(3) . .
O6 Ce1 O4 C10 -164.5(3) . .
O5 Ce1 O1 N1 63.6(3) . .
O7 Ce1 O1 N1 -77.1(3) . .
O2 Ce1 O1 N1 174.6(2) . .
O8 Ce1 O1 N1 -14.9(3) . .
O4 Ce1 O1 N1 139.5(3) . .
O3 Ce1 O1 N1 -147.5(3) . .
O6 Ce1 O1 N1 13.3(3) . .
O5 Ce1 O8 C13 145.0(3) . .
O7 Ce1 O8 C13 -10.8(3) . .
O2 Ce1 O8 C13 46.3(3) . .
O4 Ce1 O8 C13 -162.7(3) . .
O3 Ce1 O8 C13 -70.5(3) . .
O1 Ce1 O8 C13 -125.7(3) . .
O6 Ce1 O8 C13 72.6(3) . .
Ce1 O1 N1 C22 78.2(4) . .
Ce1 O1 N1 C19 -110.8(3) . .
O5 Ce1 O3 C12 -0.2(3) . .
O7 Ce1 O3 C12 -168.7(3) . .
O2 Ce1 O3 C12 103.0(3) . .
O8 Ce1 O3 C12 -112.3(3) . .
O4 Ce1 O3 C12 20.5(3) . .
O1 Ce1 O3 C12 -57.5(3) . .
O6 Ce1 O3 C12 143.2(3) . .
C22 N2 O2 Ce1 76.9(4) 2_645 .
C16 N2 O2 Ce1 -109.5(3) . .
O5 Ce1 O2 N2 -62.1(3) . .
O7 Ce1 O2 N2 78.7(3) . .
O8 Ce1 O2 N2 26.5(3) . .
O4 Ce1 O2 N2 -133.8(3) . .
O3 Ce1 O2 N2 156.0(3) . .
O1 Ce1 O2 N2 -167.6(2) . .
O6 Ce1 O2 N2 -0.1(3) . .
O7 Ce1 O5 C9 -26.8(4) . .
O2 Ce1 O5 C9 75.6(3) . .
O8 Ce1 O5 C9 -63.4(3) . .
O4 Ce1 O5 C9 150.8(4) . .
O3 Ce1 O5 C9 170.7(3) . .
O1 Ce1 O5 C9 -135.6(3) . .
O6 Ce1 O5 C9 12.8(3) . .
O5 Ce1 O6 C7 -16.4(3) . .
O7 Ce1 O6 C7 138.8(3) . .
O2 Ce1 O6 C7 -131.0(3) . .
O8 Ce1 O6 C7 66.4(3) . .
O4 Ce1 O6 C7 -69.4(3) . .
O3 Ce1 O6 C7 -173.5(3) . .
O1 Ce1 O6 C7 38.5(4) . .
Ce1 O4 C10 C11 17.3(5) . .
Ce1 O4 C10 C4 -164.0(3) . .
Ce1 O8 C13 C14 9.6(5) . .
Ce1 O8 C13 C1 -170.0(2) . .
O1 N1 C22 N2 -177.8(3) . 2_655
C19 N1 C22 N2 10.6(4) . 2_655
O1 N1 C22 C23 3.5(5) . .
C19 N1 C22 C23 -168.0(3) . .
Ce1 O7 C15 C14 -5.6(5) . .
Ce1 O7 C15 C2 172.1(2) . .
C27 C28 C23 C24 -0.7(5) . .
C27 C28 C23 C22 -179.9(3) . .
N2 C22 C23 C24 -148.2(3) 2_655 .
N1 C22 C23 C24 30.2(5) . .
N2 C22 C23 C28 31.0(5) 2_655 .
N1 C22 C23 C28 -150.6(3) . .
Ce1 O3 C12 C11 -13.2(5) . .
Ce1 O3 C12 C3 168.3(2) . .
C23 C28 C27 C26 0.0(5) . .
O2 N2 C16 C18 -71.3(4) . .
C22 N2 C16 C18 103.0(3) 2_645 .
O2 N2 C16 C17 48.7(4) . .
C22 N2 C16 C17 -137.0(3) 2_645 .
O2 N2 C16 C19 169.1(3) . 2_645
C22 N2 C16 C19 -16.6(3) 2_645 2_645
C28 C23 C24 C25 1.0(5) . .
C22 C23 C24 C25 -179.8(3) . .
C26 O9 C29 C30 170.5(4) . .
O1 N1 C19 C21 46.3(4) . .
C22 N1 C19 C21 -141.8(3) . .
O1 N1 C19 C20 -72.7(4) . .
C22 N1 C19 C20 99.3(3) . .
O1 N1 C19 C16 167.9(3) . 2_655
C22 N1 C19 C16 -20.1(3) . 2_655
C23 C24 C25 C26 -0.7(5) . .
C29 O9 C26 C27 8.4(5) . .
C29 O9 C26 C25 -171.3(3) . .
C28 C27 C26 O9 -179.3(3) . .
C28 C27 C26 C25 0.3(5) . .
C24 C25 C26 O9 179.7(3) . .
C24 C25 C26 C27 0.0(5) . .
O8 C13 C1 F3 66.1(4) . .
C14 C13 C1 F3 -113.5(4) . .
O8 C13 C1 F1 -173.4(3) . .
C14 C13 C1 F1 7.0(5) . .
O8 C13 C1 F2 -52.5(4) . .
C14 C13 C1 F2 127.9(3) . .
Ce1 O5 C9 C8 -7.2(6) . .
Ce1 O5 C9 C5 171.1(3) . .
O8 C13 C14 C15 0.2(6) . .
C1 C13 C14 C15 179.7(3) . .
O7 C15 C14 C13 -2.3(6) . .
C2 C15 C14 C13 -180.0(3) . .
O4 C10 C11 C12 4.1(6) . .
C4 C10 C11 C12 -174.6(3) . .
O3 C12 C11 C10 -6.0(5) . .
C3 C12 C11 C10 172.4(3) . .
O3 C12 C3 F7 -29.9(5) . .
C11 C12 C3 F7 151.5(4) . .
O3 C12 C3 F9 -161.3(4) . .
C11 C12 C3 F9 20.0(5) . .
O3 C12 C3 F8 86.4(4) . .
C11 C12 C3 F8 -92.3(4) . .
O7 C15 C2 F5 28.3(5) . .
C14 C15 C2 F5 -153.7(4) . .
O7 C15 C2 F4 152.9(3) . .
C14 C15 C2 F4 -29.1(5) . .
O7 C15 C2 F6 -89.8(4) . .
C14 C15 C2 F6 88.2(4) . .
Ce1 O6 C7 C8 15.3(6) . .
Ce1 O6 C7 C6 -167.5(2) . .
O4 C10 C4 F11 49.3(5) . .
C11 C10 C4 F11 -131.7(4) . .
O4 C10 C4 F10 178.1(4) . .
C11 C10 C4 F10 -2.9(6) . .
O4 C10 C4 F12 -65.9(4) . .
C11 C10 C4 F12 113.0(4) . .
O6 C7 C8 C9 -0.7(7) . .
C6 C7 C8 C9 -177.8(4) . .
O5 C9 C8 C7 -3.9(7) . .
C5 C9 C8 C7 177.8(4) . .
O6 C7 C6 F18 21.7(5) . .
C8 C7 C6 F18 -160.8(4) . .
O6 C7 C6 F16 -97.9(4) . .
C8 C7 C6 F16 79.6(5) . .
O6 C7 C6 F17 142.7(4) . .
C8 C7 C6 F17 -39.8(5) . .
O5 C9 C5 F13 -86.5(5) . .
C8 C9 C5 F13 92.1(5) . .
O5 C9 C5 F15 153.5(4) . .
C8 C9 C5 F15 -28.0(6) . .
O5 C9 C5 F14 32.8(5) . .
C8 C9 C5 F14 -148.7(4) . .
